data_4135494
loop_
_publ_author_name
'Liu, Jianguo'
'Song, Heng'
'Wang, Tianlin'
'Jia, Jiong'
'Tong, Qing-Xiao'
'Tung, Chen-Ho'
'Wang, Wenguang'

_publ_section_title
;
 Iron-Catalyzed Regiodivergent Hydrostannation of Alkynes: Intermediacy of
 Fe(IV)--H versus Fe(II)--Vinylidene
;
_journal_name_full 'Journal of the American Chemical Society'
_journal_paper_doi 10.1021/jacs.0c11448
_journal_year 2020
_chemical_formula_moiety 'C37 H48 Fe N O P Sn'
_chemical_formula_sum 'C37 H48 Fe N O P Sn'
_chemical_formula_weight 728.27
_space_group_crystal_system triclinic
_space_group_IT_number 2
_space_group_name_Hall '-P 1'
_space_group_name_H-M_alt 'P -1'
_atom_sites_solution_hydrogens mixed
_atom_sites_solution_primary dual
_audit_creation_date 2020-08-09
_audit_creation_method
;
Olex2 1.2
(compiled 2018.05.29 svn.r3508 for OlexSys, GUI svn.r5506)
;
_cell_angle_alpha 68.552(4)
_cell_angle_beta 73.770(4)
_cell_angle_gamma 72.278(4)
_cell_formula_units_Z 2
_cell_length_a 11.1311(5)
_cell_length_b 12.5609(6)
_cell_length_c 14.3749(5)
_cell_measurement_reflns_used 7756
_cell_measurement_temperature 173.00(10)
_cell_measurement_theta_max 75.7140
_cell_measurement_theta_min 3.8370
_cell_volume 1749.54(14)
_computing_cell_refinement 'CrysAlisPro 1.171.40.68a (Rigaku OD, 2019)'
_computing_data_collection 'CrysAlisPro 1.171.40.68a (Rigaku OD, 2019)'
_computing_data_reduction 'CrysAlisPro 1.171.40.68a (Rigaku OD, 2019)'
_computing_molecular_graphics 'Olex2 (Dolomanov et al., 2009)'
_computing_publication_material 'Olex2 (Dolomanov et al., 2009)'
_computing_structure_refinement 'ShelXL (Sheldrick, 2015)'
_computing_structure_solution 'XT (Sheldrick, 2015)'
_diffrn_ambient_environment N~2~
_diffrn_ambient_temperature 173.00(10)
_diffrn_detector 'Hybrid Pixel Array Detector'
_diffrn_detector_area_resol_mean 10.0000
_diffrn_detector_type HyPix
_diffrn_measured_fraction_theta_full 0.976
_diffrn_measured_fraction_theta_max 0.987
_diffrn_measurement_details
;
List of Runs (angles in degrees, time in seconds):

  # Type    Start    End  Width  t~exp~   \w     \q     \k     \f   Frames
--------------------------------------------------------------------------
  1  \w     93.00 172.00   1.00    1.67    --  106.49  43.00 -65.00   79
  2  \w     53.00 121.00   1.00    0.27    --   48.45  43.00 -65.00   68
  3  \w     94.00 160.00   1.00    1.67    --  106.49  19.00  90.00   66
  4  \w    121.00 146.00   1.00    1.67    --  106.49   0.00  90.00   25
  5  \w     37.00 120.00   1.00    1.67    --  106.49   0.00  90.00   83
  6  \w     69.00 102.00   1.00    1.67    --  106.49 -77.00  30.00   33
  7  \w    -23.00  40.00   1.00    0.27    --   48.45 -43.00 143.00   63
  8  \w     34.00  66.00   1.00    1.67    --  106.49 -77.00  30.00   32
  9  \w     34.00  63.00   1.00    1.67    --  106.49 -57.00-150.00   29
 10  \w     39.00  66.00   1.00    1.67    --  106.49 -57.00-180.00   27
 11  \w     45.00 111.00   1.00    1.67    --  106.49-125.00  30.00   66
 12  \w     40.00 111.00   1.00    1.67    --  106.49-125.00 150.00   71
 13  \w     36.00 111.00   1.00    1.67    --  106.49-125.00   0.00   75
 14  \w     40.00 102.00   1.00    1.67    --  106.49 -99.00 -90.00   62
 15  \w     34.00  65.00   1.00    1.67    --  106.49 -99.00-150.00   31
 16  \w     71.00 106.00   1.00    1.67    --  106.49 -99.00-150.00   35
 17  \w     80.00 105.00   1.00    1.67    --  106.49 -99.00-180.00   25
 18  \w     36.00  69.00   1.00    1.67    --  106.49 -99.00-180.00   33
 19  \w     35.00 104.00   1.00    1.67    --  106.49 -99.00 150.00   69
 20  \w    -27.00  22.00   1.00    0.27    --  -48.45  19.00  90.00   49
 21  \w    -84.00 -15.00   1.00    1.67    --  -86.25 125.00   0.00   69
 22  \w    -40.00 -14.00   1.00    1.67    --  -86.25  43.00 -65.00   26
 23  \w    -46.00  24.00   1.00    0.27    --  -48.45  43.00 -65.00   70
 24  \w   -155.00 -76.00   1.00    1.67    --  -86.25 -43.00 143.00   79
 25  \w   -113.00 -46.00   1.00    0.27    --  -48.45 -43.00 143.00   67
 26  \w   -115.00 -75.00   1.00    0.27    --  -48.45-125.00  90.00   40
 27  \w   -156.00 -90.00   1.00    1.67    --  -86.25 -99.00-120.00   66
;
_diffrn_measurement_device 'four-circle diffractometer'
_diffrn_measurement_device_type 'XtaLAB Synergy, Dualflex, HyPix'
_diffrn_measurement_method '\w scans'
_diffrn_orient_matrix_type 'CrysAlisPro convention (1999,Acta A55,543-557)'
_diffrn_orient_matrix_UB_11 -0.0709886000
_diffrn_orient_matrix_UB_12 0.0978776000
_diffrn_orient_matrix_UB_13 0.0493929000
_diffrn_orient_matrix_UB_21 -0.1195246000
_diffrn_orient_matrix_UB_22 -0.0528994000
_diffrn_orient_matrix_UB_23 0.0400346000
_diffrn_orient_matrix_UB_31 0.0507320000
_diffrn_orient_matrix_UB_32 -0.0769598000
_diffrn_orient_matrix_UB_33 0.0985432000
_diffrn_radiation_monochromator mirror
_diffrn_radiation_probe x-ray
_diffrn_radiation_type CuK\a
_diffrn_radiation_wavelength 1.54184
_diffrn_reflns_av_R_equivalents 0.0818
_diffrn_reflns_av_unetI/netI 0.0819
_diffrn_reflns_Laue_measured_fraction_full 0.976
_diffrn_reflns_Laue_measured_fraction_max 0.987
_diffrn_reflns_limit_h_max 13
_diffrn_reflns_limit_h_min -13
_diffrn_reflns_limit_k_max 15
_diffrn_reflns_limit_k_min -14
_diffrn_reflns_limit_l_max 17
_diffrn_reflns_limit_l_min -14
_diffrn_reflns_number 16782
_diffrn_reflns_point_group_measured_fraction_full 0.976
_diffrn_reflns_point_group_measured_fraction_max 0.987
_diffrn_reflns_theta_full 67.684
_diffrn_reflns_theta_max 67.072
_diffrn_reflns_theta_min 3.882
_diffrn_source 'micro-focus sealed X-ray tube'
_diffrn_source_type 'PhotonJet (Cu) X-ray Source'
_exptl_absorpt_coefficient_mu 9.639
_exptl_absorpt_correction_T_max 1.00000
_exptl_absorpt_correction_T_min 0.55516
_exptl_absorpt_correction_type multi-scan
_exptl_absorpt_process_details
;
CrysAlisPro 1.171.40.68a (Rigaku Oxford Diffraction, 2019)
Empirical absorption correction using spherical harmonics,
 implemented in SCALE3 ABSPACK scaling algorithm.
;
_exptl_crystal_colour 'metallic intense yellow'
_exptl_crystal_density_diffrn 1.382
_exptl_crystal_description plate
_exptl_crystal_F_000 752
_exptl_crystal_size_max 0.1
_exptl_crystal_size_mid 0.05
_exptl_crystal_size_min 0.01
_refine_diff_density_max 1.012
_refine_diff_density_min -0.920
_refine_diff_density_rms 0.109
_refine_ls_extinction_method none
_refine_ls_goodness_of_fit_ref 1.017
_refine_ls_hydrogen_treatment mixed
_refine_ls_matrix_type full
_refine_ls_number_parameters 389
_refine_ls_number_reflns 6177
_refine_ls_number_restraints 24
_refine_ls_restrained_S_all 1.031
_refine_ls_R_factor_all 0.0550
_refine_ls_R_factor_gt 0.0468
_refine_ls_shift/su_max 0.000
_refine_ls_shift/su_mean 0.000
_refine_ls_structure_factor_coef Fsqd
_refine_ls_weighting_details 'w=1/[\s^2^(Fo^2^)+(0.0525P)^2^+1.2049P] where P=(Fo^2^+2Fc^2^)/3'
_refine_ls_weighting_scheme calc
_refine_ls_wR_factor_gt 0.1127
_refine_ls_wR_factor_ref 0.1169
_reflns_Friedel_coverage 0.000
_reflns_number_gt 5379
_reflns_number_total 6177
_reflns_threshold_expression 'I > 2\s(I)'
_cod_data_source_file ja0c11448_si_002.cif
_cod_data_source_block Me5CpFe(CO)(P-NHSnBu2)
_cod_original_cell_volume 1749.54(15)
_cod_database_code 4135494
_shelxl_version_number 2013-4
_chemical_oxdiff_formula FeSnPNCO
_shelx_space_group_comment
;
The symmetry employed for this shelxl refinement is uniquely defined
by the following loop, which should always be used as a source of
symmetry information in preference to the above space-group names.
They are only intended as comments.
;
_shelx_estimated_absorpt_t_max 0.910
_shelx_estimated_absorpt_t_min 0.446
_diffrn_oxdiff_digest_frames
;
01f9252f1262b9adb2c62845e7c13408c901438313e
;
_reflns_odcompleteness_completeness 98.72
_reflns_odcompleteness_iscentric 1
_reflns_odcompleteness_theta 66.97
_olex2_refinement_description
;
1. Fixed Uiso
 At 1.2 times of:
  All C(H) groups, All C(H,H) groups, All N(H) groups
 At 1.5 times of:
  All C(H,H,H) groups
2. Uiso/Uaniso restraints and constraints
C36 \\sim C35 \\sim C37: within 1.7A with sigma of 0.004 and sigma for terminal
atoms of 0.008
C32 \\sim C33 \\sim C31: within 1.7A with sigma of 0.004 and sigma for terminal
atoms of 0.008
3.a Secondary CH2 refined with riding coordinates:
 C34(H34A,H34B), C30(H30A,H30B), C31(H31A,H31B), C35(H35A,H35B), C32(H32A,
 H32B), C36(H36A,H36B)
3.b Aromatic/amide H refined with riding coordinates:
 C18(H18), C22(H22), C15(H15), C14(H14), C12(H12), C21(H21), C24(H24),
 C20(H20), C19(H19), C13(H13), C25(H25), C28(H28), C26(H26), C27(H27)
3.c Idealised Me refined as rotating group:
 C10(H10A,H10B,H10C), C7(H7A,H7B,H7C), C6(H6A,H6B,H6C), C9(H9A,H9B,H9C),
 C8(H8A,H8B,H8C), C33(H33A,H33B,H33C), C37(H37A,H37B,H37C)
;
_olex2_submission_special_instructions 'No special instructions were received'
_oxdiff_exptl_absorpt_empirical_details
;
Empirical correction (ABSPACK) includes:
- Absorption correction using spherical harmonics
- Frame scaling
;
_oxdiff_exptl_absorpt_empirical_full_max 2.836
_oxdiff_exptl_absorpt_empirical_full_min 0.438

loop_
_space_group_symop_operation_xyz
'x, y, z'
'-x, -y, -z'

loop_
_atom_site_label
_atom_site_type_symbol
_atom_site_fract_x
_atom_site_fract_y
_atom_site_fract_z
_atom_site_U_iso_or_equiv
_atom_site_adp_type
_atom_site_occupancy
_atom_site_site_symmetry_order
_atom_site_calc_flag
_atom_site_refinement_flags_posn
_atom_site_refinement_flags_adp
_atom_site_refinement_flags_occupancy
_atom_site_disorder_assembly
_atom_site_disorder_group
Fe1 Fe 0.24464(6) 0.63083(5) 0.67471(4) 0.01890(16) Uani 1 1 d . . . . .
P1 P 0.34805(10) 0.77339(9) 0.62125(7) 0.0202(2) Uani 1 1 d . . . . .
O1 O 0.4822(3) 0.4634(3) 0.6359(3) 0.0414(8) Uani 1 1 d . . . . .
N1 N 0.4706(4) 0.6328(5) 0.8168(3) 0.0400(11) Uani 1 1 d . . . . .
H1 H 0.502(6) 0.593(6) 0.859(5) 0.048 Uiso 1 1 d R . . . .
C17 C 0.3559(4) 0.8534(4) 0.4847(3) 0.0243(9) Uani 1 1 d . . . . .
C1 C 0.1475(4) 0.6103(4) 0.5758(3) 0.0255(9) Uani 1 1 d . . . . .
C3 C 0.0773(4) 0.5672(4) 0.7502(3) 0.0292(10) Uani 1 1 d . . . . .
C2 C 0.1428(4) 0.5169(4) 0.6709(3) 0.0281(9) Uani 1 1 d . . . . .
C18 C 0.3271(4) 0.9750(4) 0.4457(4) 0.0303(10) Uani 1 1 d . . . . .
H18 H 0.3064 1.0205 0.4888 0.036 Uiso 1 1 calc R . . . .
C22 C 0.3885(4) 0.7864(4) 0.4184(3) 0.0275(9) Uani 1 1 d . . . . .
H22 H 0.4080 0.7049 0.4438 0.033 Uiso 1 1 calc R . . . .
C4 C 0.0408(4) 0.6916(4) 0.7063(3) 0.0292(9) Uani 1 1 d . . . . .
C16 C 0.5178(4) 0.7266(4) 0.6321(3) 0.0241(9) Uani 1 1 d . . . . .
C5 C 0.0839(4) 0.7174(4) 0.5981(3) 0.0278(9) Uani 1 1 d . . . . .
C23 C 0.2851(4) 0.8930(4) 0.6790(3) 0.0272(9) Uani 1 1 d . . . . .
C29 C 0.3900(4) 0.5324(4) 0.6515(3) 0.0252(9) Uani 1 1 d . . . . .
C11 C 0.5567(4) 0.6588(4) 0.7270(3) 0.0292(10) Uani 1 1 d . . . . .
C15 C 0.6126(4) 0.7545(4) 0.5448(3) 0.0267(9) Uani 1 1 d . . . . .
H15 H 0.5875 0.7992 0.4828 0.032 Uiso 1 1 calc R . . . .
C14 C 0.7417(4) 0.7174(5) 0.5485(4) 0.0344(11) Uani 1 1 d . . . . .
H14 H 0.8024 0.7380 0.4898 0.041 Uiso 1 1 calc R . . . .
C12 C 0.6901(5) 0.6216(5) 0.7266(4) 0.0376(11) Uani 1 1 d . . . . .
H12 H 0.7178 0.5766 0.7875 0.045 Uiso 1 1 calc R . . . .
C10 C 0.0482(5) 0.8337(4) 0.5202(4) 0.0399(12) Uani 1 1 d . . . . .
H10A H 0.0322 0.8955 0.5493 0.060 Uiso 1 1 calc GR . . . .
H10B H -0.0278 0.8373 0.4990 0.060 Uiso 1 1 calc GR . . . .
H10C H 0.1174 0.8427 0.4625 0.060 Uiso 1 1 calc GR . . . .
C34 C 0.1760(5) 0.7141(5) 0.9384(4) 0.0383(11) Uani 1 1 d . . . . .
H34A H 0.1609 0.7953 0.8958 0.046 Uiso 1 1 calc R . . . .
H34B H 0.0932 0.6940 0.9691 0.046 Uiso 1 1 calc R . . . .
C7 C 0.1879(6) 0.3887(4) 0.6807(4) 0.0432(13) Uani 1 1 d . . . . .
H7A H 0.2589 0.3774 0.6264 0.065 Uiso 1 1 calc GR . . . .
H7B H 0.1190 0.3602 0.6772 0.065 Uiso 1 1 calc GR . . . .
H7C H 0.2147 0.3464 0.7449 0.065 Uiso 1 1 calc GR . . . .
C30 C 0.3189(6) 0.4284(5) 0.9548(4) 0.0469(14) Uani 1 1 d . . . . .
H30A H 0.3619 0.4297 1.0044 0.056 Uiso 1 1 calc R . . . .
H30B H 0.2360 0.4108 0.9906 0.056 Uiso 1 1 calc R . . . .
C6 C 0.1921(5) 0.5943(5) 0.4723(4) 0.0404(12) Uani 1 1 d . . . . .
H6A H 0.2157 0.6644 0.4236 0.061 Uiso 1 1 calc GR . . . .
H6B H 0.1240 0.5791 0.4537 0.061 Uiso 1 1 calc GR . . . .
H6C H 0.2651 0.5293 0.4733 0.061 Uiso 1 1 calc GR . . . .
C21 C 0.3919(5) 0.8408(5) 0.3155(4) 0.0387(11) Uani 1 1 d . . . . .
H21 H 0.4146 0.7960 0.2715 0.046 Uiso 1 1 calc R . . . .
C9 C -0.0490(5) 0.7732(6) 0.7626(4) 0.0473(13) Uani 1 1 d . . . . .
H9A H -0.0107 0.7727 0.8150 0.071 Uiso 1 1 calc GR . . . .
H9B H -0.1282 0.7481 0.7929 0.071 Uiso 1 1 calc GR . . . .
H9C H -0.0656 0.8513 0.7162 0.071 Uiso 1 1 calc GR . . . .
C24 C 0.1586(5) 0.9542(4) 0.6802(4) 0.0380(11) Uani 1 1 d . . . . .
H24 H 0.1073 0.9361 0.6496 0.046 Uiso 1 1 calc R . . . .
C20 C 0.3612(6) 0.9624(5) 0.2777(4) 0.0447(13) Uani 1 1 d . . . . .
H20 H 0.3624 0.9991 0.2084 0.054 Uiso 1 1 calc R . . . .
C8 C 0.0299(5) 0.5004(6) 0.8581(4) 0.0466(14) Uani 1 1 d . . . . .
H8A H 0.0897 0.4266 0.8779 0.070 Uiso 1 1 calc GR . . . .
H8B H -0.0524 0.4867 0.8635 0.070 Uiso 1 1 calc GR . . . .
H8C H 0.0219 0.5452 0.9020 0.070 Uiso 1 1 calc GR . . . .
C19 C 0.3291(5) 1.0285(4) 0.3423(4) 0.0373(11) Uani 1 1 d . . . . .
H19 H 0.3086 1.1100 0.3165 0.045 Uiso 1 1 calc R . . . .
C13 C 0.7804(5) 0.6493(5) 0.6399(4) 0.0375(11) Uani 1 1 d . . . . .
H13 H 0.8674 0.6223 0.6426 0.045 Uiso 1 1 calc R . . . .
C25 C 0.1071(6) 1.0413(5) 0.7257(5) 0.0485(13) Uani 1 1 d . . . . .
H25 H 0.0218 1.0812 0.7255 0.058 Uiso 1 1 calc R . . . .
C28 C 0.3599(5) 0.9235(5) 0.7234(5) 0.0463(13) Uani 1 1 d . . . . .
H28 H 0.4457 0.8846 0.7228 0.056 Uiso 1 1 calc R . . . .
C26 C 0.1804(6) 1.0700(5) 0.7714(5) 0.0530(15) Uani 1 1 d . . . . .
H26 H 0.1446 1.1277 0.8036 0.064 Uiso 1 1 calc R . . . .
C31 C 0.3963(8) 0.3314(6) 0.9113(6) 0.078(2) Uani 1 1 d . U . . .
H31A H 0.4828 0.3439 0.8834 0.094 Uiso 1 1 calc R . . . .
H31B H 0.3599 0.3374 0.8552 0.094 Uiso 1 1 calc R . . . .
C27 C 0.3066(7) 1.0128(6) 0.7692(6) 0.0646(19) Uani 1 1 d . . . . .
H27 H 0.3574 1.0334 0.7984 0.078 Uiso 1 1 calc R . . . .
C35 C 0.2427(7) 0.7017(8) 1.0220(6) 0.0725(18) Uani 1 1 d . U . . .
H35A H 0.3234 0.7258 0.9911 0.087 Uiso 1 1 calc R . . . .
H35B H 0.2621 0.6197 1.0622 0.087 Uiso 1 1 calc R . . . .
C32 C 0.4056(10) 0.2061(7) 0.9848(7) 0.097(2) Uani 1 1 d . U . . .
H32A H 0.4831 0.1547 0.9604 0.117 Uiso 1 1 calc R . . . .
H32B H 0.4105 0.2050 1.0514 0.117 Uiso 1 1 calc R . . . .
C33 C 0.2900(12) 0.1621(9) 0.9930(8) 0.111(3) Uani 1 1 d . U . . .
H33A H 0.2676 0.1879 0.9272 0.166 Uiso 1 1 calc GR . . . .
H33B H 0.2191 0.1926 1.0393 0.166 Uiso 1 1 calc GR . . . .
H33C H 0.3098 0.0779 1.0178 0.166 Uiso 1 1 calc GR . . . .
C37 C 0.2211(11) 0.7561(13) 1.1771(8) 0.125(3) Uani 1 1 d . U . . .
H37A H 0.2830 0.8037 1.1549 0.188 Uiso 1 1 calc GR . . . .
H37B H 0.2633 0.6748 1.2008 0.188 Uiso 1 1 calc GR . . . .
H37C H 0.1564 0.7773 1.2315 0.188 Uiso 1 1 calc GR . . . .
Sn1 Sn 0.28747(3) 0.60273(3) 0.84405(2) 0.02626(12) Uani 1 1 d . . . . .
C36 C 0.1618(8) 0.7749(9) 1.0928(6) 0.0866(19) Uani 1 1 d . U . . .
H36A H 0.1482 0.8575 1.0535 0.104 Uiso 1 1 calc R . . . .
H36B H 0.0784 0.7552 1.1195 0.104 Uiso 1 1 calc R . . . .

loop_
_atom_site_aniso_label
_atom_site_aniso_U_11
_atom_site_aniso_U_22
_atom_site_aniso_U_33
_atom_site_aniso_U_23
_atom_site_aniso_U_13
_atom_site_aniso_U_12
Fe1 0.0199(3) 0.0174(3) 0.0185(3) -0.0038(2) -0.0040(2) -0.0048(3)
P1 0.0212(5) 0.0194(5) 0.0209(5) -0.0067(4) -0.0039(4) -0.0051(4)
O1 0.0344(19) 0.0282(17) 0.057(2) -0.0183(16) -0.0035(16) 0.0016(16)
N1 0.034(2) 0.060(3) 0.024(2) -0.0007(19) -0.0139(17) -0.017(2)
C17 0.024(2) 0.024(2) 0.024(2) -0.0042(17) -0.0054(17) -0.0066(18)
C1 0.026(2) 0.030(2) 0.023(2) -0.0054(17) -0.0077(17) -0.0108(19)
C3 0.025(2) 0.038(3) 0.027(2) -0.0051(19) -0.0065(18) -0.015(2)
C2 0.032(2) 0.026(2) 0.028(2) -0.0020(18) -0.0079(18) -0.0150(19)
C18 0.027(2) 0.026(2) 0.032(2) -0.0035(19) -0.0042(18) -0.0072(19)
C22 0.033(2) 0.026(2) 0.025(2) -0.0078(17) -0.0028(18) -0.0107(19)
C4 0.020(2) 0.035(2) 0.035(2) -0.0142(19) -0.0061(18) -0.0057(19)
C16 0.020(2) 0.026(2) 0.029(2) -0.0107(17) -0.0052(17) -0.0056(17)
C5 0.024(2) 0.027(2) 0.034(2) -0.0024(19) -0.0159(18) -0.0070(18)
C23 0.031(2) 0.023(2) 0.028(2) -0.0098(17) -0.0001(18) -0.0077(19)
C29 0.031(2) 0.021(2) 0.026(2) -0.0077(17) -0.0061(17) -0.009(2)
C11 0.024(2) 0.034(2) 0.035(2) -0.0118(19) -0.0097(19) -0.0083(19)
C15 0.027(2) 0.028(2) 0.031(2) -0.0124(18) -0.0025(18) -0.0120(19)
C14 0.025(2) 0.048(3) 0.038(3) -0.026(2) 0.0072(19) -0.017(2)
C12 0.032(3) 0.046(3) 0.041(3) -0.015(2) -0.015(2) -0.009(2)
C10 0.044(3) 0.031(3) 0.045(3) 0.001(2) -0.028(2) -0.007(2)
C34 0.037(3) 0.047(3) 0.027(2) -0.017(2) 0.002(2) -0.005(2)
C7 0.059(3) 0.025(2) 0.051(3) -0.008(2) -0.015(3) -0.018(2)
C30 0.046(3) 0.049(3) 0.029(2) 0.007(2) -0.012(2) -0.009(3)
C6 0.044(3) 0.056(3) 0.028(2) -0.014(2) -0.005(2) -0.021(3)
C21 0.050(3) 0.039(3) 0.026(2) -0.009(2) -0.003(2) -0.014(2)
C9 0.028(3) 0.066(4) 0.054(3) -0.033(3) -0.009(2) 0.000(3)
C24 0.038(3) 0.030(2) 0.045(3) -0.016(2) -0.010(2) 0.000(2)
C20 0.052(3) 0.046(3) 0.028(2) 0.004(2) -0.011(2) -0.017(3)
C8 0.045(3) 0.066(4) 0.028(2) -0.001(2) -0.001(2) -0.033(3)
C19 0.040(3) 0.026(2) 0.037(3) 0.006(2) -0.012(2) -0.009(2)
C13 0.024(2) 0.044(3) 0.053(3) -0.022(2) -0.009(2) -0.009(2)
C25 0.044(3) 0.038(3) 0.059(3) -0.025(3) -0.004(3) 0.004(3)
C28 0.035(3) 0.048(3) 0.073(4) -0.043(3) -0.006(3) -0.006(2)
C26 0.063(4) 0.039(3) 0.059(4) -0.031(3) 0.004(3) -0.009(3)
C31 0.086(4) 0.043(3) 0.077(4) 0.015(3) -0.029(3) -0.003(3)
C27 0.061(4) 0.069(4) 0.093(5) -0.063(4) -0.006(4) -0.019(4)
C35 0.061(4) 0.118(5) 0.062(3) -0.066(3) -0.013(3) -0.006(3)
C32 0.101(4) 0.055(3) 0.093(4) 0.020(3) -0.025(4) -0.005(3)
C33 0.138(7) 0.078(5) 0.099(5) 0.003(4) -0.034(5) -0.028(5)
C37 0.107(6) 0.176(7) 0.102(5) -0.091(5) -0.025(5) 0.021(6)
Sn1 0.02626(17) 0.03313(18) 0.01755(16) -0.00459(11) -0.00548(10) -0.00685(12)
C36 0.073(4) 0.132(5) 0.071(3) -0.073(4) -0.009(3) 0.003(4)

loop_
_atom_type_symbol
_atom_type_description
_atom_type_scat_dispersion_real
_atom_type_scat_dispersion_imag
_atom_type_scat_source
C C 0.0181 0.0091 'International Tables Vol C Tables 4.2.6.8 and 6.1.1.4'
H H 0.0000 0.0000 'International Tables Vol C Tables 4.2.6.8 and 6.1.1.4'
Fe Fe -1.1336 3.1974 'International Tables Vol C Tables 4.2.6.8 and 6.1.1.4'
N N 0.0311 0.0180 'International Tables Vol C Tables 4.2.6.8 and 6.1.1.4'
O O 0.0492 0.0322 'International Tables Vol C Tables 4.2.6.8 and 6.1.1.4'
P P 0.2955 0.4335 'International Tables Vol C Tables 4.2.6.8 and 6.1.1.4'
Sn Sn 0.0259 5.4591 'International Tables Vol C Tables 4.2.6.8 and 6.1.1.4'

loop_
_geom_angle_atom_site_label_1
_geom_angle_atom_site_label_2
_geom_angle_atom_site_label_3
_geom_angle
_geom_angle_site_symmetry_1
_geom_angle_site_symmetry_3
_geom_angle_publ_flag
P1 Fe1 Sn1 84.19(3) . . ?
C1 Fe1 P1 120.29(12) . . ?
C1 Fe1 C4 65.87(17) . . ?
C1 Fe1 C5 38.75(18) . . ?
C1 Fe1 Sn1 154.10(12) . . ?
C3 Fe1 P1 149.91(15) . . ?
C3 Fe1 C1 66.21(16) . . ?
C3 Fe1 C4 39.36(18) . . ?
C3 Fe1 C5 65.61(16) . . ?
C3 Fe1 Sn1 88.41(12) . . ?
C2 Fe1 P1 159.71(12) . . ?
C2 Fe1 C1 39.73(16) . . ?
C2 Fe1 C3 39.43(19) . . ?
C2 Fe1 C4 66.10(18) . . ?
C2 Fe1 C5 65.63(17) . . ?
C2 Fe1 Sn1 116.10(12) . . ?
C4 Fe1 P1 113.07(13) . . ?
C4 Fe1 C5 39.12(18) . . ?
C4 Fe1 Sn1 98.17(12) . . ?
C5 Fe1 P1 100.39(12) . . ?
C5 Fe1 Sn1 135.47(14) . . ?
C29 Fe1 P1 89.59(14) . . ?
C29 Fe1 C1 98.38(18) . . ?
C29 Fe1 C3 119.54(19) . . ?
C29 Fe1 C2 90.67(19) . . ?
C29 Fe1 C4 156.62(18) . . ?
C29 Fe1 C5 134.42(19) . . ?
C29 Fe1 Sn1 89.47(14) . . ?
C17 P1 Fe1 113.06(13) . . ?
C16 P1 Fe1 115.45(14) . . ?
C16 P1 C17 102.37(19) . . ?
C16 P1 C23 103.2(2) . . ?
C23 P1 Fe1 118.35(14) . . ?
C23 P1 C17 102.3(2) . . ?
C11 N1 H1 112(5) . . ?
C11 N1 Sn1 129.7(3) . . ?
Sn1 N1 H1 108(5) . . ?
C18 C17 P1 123.5(4) . . ?
C18 C17 C22 119.2(4) . . ?
C22 C17 P1 117.2(3) . . ?
C2 C1 Fe1 68.9(2) . . ?
C2 C1 C6 125.4(4) . . ?
C5 C1 Fe1 71.4(2) . . ?
C5 C1 C2 107.4(4) . . ?
C5 C1 C6 126.5(4) . . ?
C6 C1 Fe1 132.4(3) . . ?
C2 C3 Fe1 70.2(2) . . ?
C2 C3 C4 108.5(4) . . ?
C2 C3 C8 125.4(5) . . ?
C4 C3 Fe1 71.5(2) . . ?
C4 C3 C8 124.9(5) . . ?
C8 C3 Fe1 133.9(3) . . ?
C1 C2 Fe1 71.3(2) . . ?
C1 C2 C7 124.7(4) . . ?
C3 C2 Fe1 70.4(2) . . ?
C3 C2 C1 108.2(4) . . ?
C3 C2 C7 126.9(4) . . ?
C7 C2 Fe1 128.7(3) . . ?
C17 C18 H18 120.0 . . ?
C19 C18 C17 119.9(5) . . ?
C19 C18 H18 120.0 . . ?
C17 C22 H22 119.9 . . ?
C21 C22 C17 120.2(4) . . ?
C21 C22 H22 119.9 . . ?
C3 C4 Fe1 69.1(2) . . ?
C3 C4 C5 107.3(4) . . ?
C3 C4 C9 124.4(4) . . ?
C5 C4 Fe1 71.1(2) . . ?
C5 C4 C9 127.2(4) . . ?
C9 C4 Fe1 134.3(3) . . ?
C11 C16 P1 121.4(3) . . ?
C15 C16 P1 119.7(3) . . ?
C15 C16 C11 118.8(4) . . ?
C1 C5 Fe1 69.9(2) . . ?
C1 C5 C4 108.6(4) . . ?
C1 C5 C10 124.8(4) . . ?
C4 C5 Fe1 69.8(2) . . ?
C4 C5 C10 125.8(5) . . ?
C10 C5 Fe1 134.3(3) . . ?
C24 C23 P1 119.8(3) . . ?
C24 C23 C28 118.1(4) . . ?
C28 C23 P1 122.1(4) . . ?
O1 C29 Fe1 176.2(4) . . ?
N1 C11 C16 122.7(4) . . ?
N1 C11 C12 120.1(4) . . ?
C12 C11 C16 117.2(4) . . ?
C16 C15 H15 119.1 . . ?
C14 C15 C16 121.8(4) . . ?
C14 C15 H15 119.1 . . ?
C15 C14 H14 120.1 . . ?
C15 C14 C13 119.7(4) . . ?
C13 C14 H14 120.1 . . ?
C11 C12 H12 118.7 . . ?
C13 C12 C11 122.6(5) . . ?
C13 C12 H12 118.7 . . ?
C5 C10 H10A 109.5 . . ?
C5 C10 H10B 109.5 . . ?
C5 C10 H10C 109.5 . . ?
H10A C10 H10B 109.5 . . ?
H10A C10 H10C 109.5 . . ?
H10B C10 H10C 109.5 . . ?
H34A C34 H34B 107.8 . . ?
C35 C34 H34A 109.1 . . ?
C35 C34 H34B 109.1 . . ?
C35 C34 Sn1 112.6(4) . . ?
Sn1 C34 H34A 109.1 . . ?
Sn1 C34 H34B 109.1 . . ?
C2 C7 H7A 109.5 . . ?
C2 C7 H7B 109.5 . . ?
C2 C7 H7C 109.5 . . ?
H7A C7 H7B 109.5 . . ?
H7A C7 H7C 109.5 . . ?
H7B C7 H7C 109.5 . . ?
H30A C30 H30B 107.5 . . ?
C31 C30 H30A 108.5 . . ?
C31 C30 H30B 108.5 . . ?
C31 C30 Sn1 115.2(4) . . ?
Sn1 C30 H30A 108.5 . . ?
Sn1 C30 H30B 108.5 . . ?
C1 C6 H6A 109.5 . . ?
C1 C6 H6B 109.5 . . ?
C1 C6 H6C 109.5 . . ?
H6A C6 H6B 109.5 . . ?
H6A C6 H6C 109.5 . . ?
H6B C6 H6C 109.5 . . ?
C22 C21 H21 120.0 . . ?
C22 C21 C20 119.9(5) . . ?
C20 C21 H21 120.0 . . ?
C4 C9 H9A 109.5 . . ?
C4 C9 H9B 109.5 . . ?
C4 C9 H9C 109.5 . . ?
H9A C9 H9B 109.5 . . ?
H9A C9 H9C 109.5 . . ?
H9B C9 H9C 109.5 . . ?
C23 C24 H24 119.3 . . ?
C25 C24 C23 121.3(5) . . ?
C25 C24 H24 119.3 . . ?
C21 C20 H20 120.0 . . ?
C19 C20 C21 120.1(4) . . ?
C19 C20 H20 120.0 . . ?
C3 C8 H8A 109.5 . . ?
C3 C8 H8B 109.5 . . ?
C3 C8 H8C 109.5 . . ?
H8A C8 H8B 109.5 . . ?
H8A C8 H8C 109.5 . . ?
H8B C8 H8C 109.5 . . ?
C18 C19 H19 119.7 . . ?
C20 C19 C18 120.6(5) . . ?
C20 C19 H19 119.7 . . ?
C14 C13 H13 120.1 . . ?
C12 C13 C14 119.8(4) . . ?
C12 C13 H13 120.1 . . ?
C24 C25 H25 119.7 . . ?
C26 C25 C24 120.6(6) . . ?
C26 C25 H25 119.7 . . ?
C23 C28 H28 120.0 . . ?
C23 C28 C27 120.1(5) . . ?
C27 C28 H28 120.0 . . ?
C25 C26 H26 120.4 . . ?
C27 C26 C25 119.3(5) . . ?
C27 C26 H26 120.4 . . ?
C30 C31 H31A 108.2 . . ?
C30 C31 H31B 108.2 . . ?
C30 C31 C32 116.5(7) . . ?
H31A C31 H31B 107.3 . . ?
C32 C31 H31A 108.2 . . ?
C32 C31 H31B 108.2 . . ?
C28 C27 H27 119.7 . . ?
C26 C27 C28 120.6(6) . . ?
C26 C27 H27 119.7 . . ?
C34 C35 H35A 109.0 . . ?
C34 C35 H35B 109.0 . . ?
C34 C35 C36 113.1(6) . . ?
H35A C35 H35B 107.8 . . ?
C36 C35 H35A 109.0 . . ?
C36 C35 H35B 109.0 . . ?
C31 C32 H32A 109.6 . . ?
C31 C32 H32B 109.6 . . ?
H32A C32 H32B 108.1 . . ?
C33 C32 C31 110.4(7) . . ?
C33 C32 H32A 109.6 . . ?
C33 C32 H32B 109.6 . . ?
C32 C33 H33A 109.5 . . ?
C32 C33 H33B 109.5 . . ?
C32 C33 H33C 109.5 . . ?
H33A C33 H33B 109.5 . . ?
H33A C33 H33C 109.5 . . ?
H33B C33 H33C 109.5 . . ?
H37A C37 H37B 109.5 . . ?
H37A C37 H37C 109.5 . . ?
H37B C37 H37C 109.5 . . ?
C36 C37 H37A 109.5 . . ?
C36 C37 H37B 109.5 . . ?
C36 C37 H37C 109.5 . . ?
N1 Sn1 Fe1 106.08(11) . . ?
N1 Sn1 C34 101.6(2) . . ?
N1 Sn1 C30 98.3(2) . . ?
C34 Sn1 Fe1 123.17(13) . . ?
C34 Sn1 C30 102.9(2) . . ?
C30 Sn1 Fe1 120.52(17) . . ?
C35 C36 H36A 109.0 . . ?
C35 C36 H36B 109.0 . . ?
C37 C36 C35 113.1(7) . . ?
C37 C36 H36A 109.0 . . ?
C37 C36 H36B 109.0 . . ?
H36A C36 H36B 107.8 . . ?

loop_
_geom_bond_atom_site_label_1
_geom_bond_atom_site_label_2
_geom_bond_distance
_geom_bond_site_symmetry_2
_geom_bond_publ_flag
Fe1 P1 2.2082(11) . ?
Fe1 C1 2.134(4) . ?
Fe1 C3 2.104(4) . ?
Fe1 C2 2.102(4) . ?
Fe1 C4 2.136(4) . ?
Fe1 C5 2.154(4) . ?
Fe1 C29 1.744(5) . ?
Fe1 Sn1 2.4891(6) . ?
P1 C17 1.840(4) . ?
P1 C16 1.834(4) . ?
P1 C23 1.840(5) . ?
O1 C29 1.151(6) . ?
N1 H1 0.73(7) . ?
N1 C11 1.372(6) . ?
N1 Sn1 2.089(4) . ?
C17 C18 1.388(6) . ?
C17 C22 1.398(6) . ?
C1 C2 1.440(6) . ?
C1 C5 1.423(7) . ?
C1 C6 1.498(6) . ?
C3 C2 1.419(7) . ?
C3 C4 1.428(7) . ?
C3 C8 1.500(6) . ?
C2 C7 1.498(7) . ?
C18 H18 0.9300 . ?
C18 C19 1.386(7) . ?
C22 H22 0.9300 . ?
C22 C21 1.379(7) . ?
C4 C5 1.436(7) . ?
C4 C9 1.496(7) . ?
C16 C11 1.424(6) . ?
C16 C15 1.405(6) . ?
C5 C10 1.498(6) . ?
C23 C24 1.382(7) . ?
C23 C28 1.385(7) . ?
C11 C12 1.414(7) . ?
C15 H15 0.9300 . ?
C15 C14 1.379(7) . ?
C14 H14 0.9300 . ?
C14 C13 1.384(8) . ?
C12 H12 0.9300 . ?
C12 C13 1.370(7) . ?
C10 H10A 0.9600 . ?
C10 H10B 0.9600 . ?
C10 H10C 0.9600 . ?
C34 H34A 0.9700 . ?
C34 H34B 0.9700 . ?
C34 C35 1.520(8) . ?
C34 Sn1 2.174(5) . ?
C7 H7A 0.9600 . ?
C7 H7B 0.9600 . ?
C7 H7C 0.9600 . ?
C30 H30A 0.9700 . ?
C30 H30B 0.9700 . ?
C30 C31 1.493(11) . ?
C30 Sn1 2.179(5) . ?
C6 H6A 0.9600 . ?
C6 H6B 0.9600 . ?
C6 H6C 0.9600 . ?
C21 H21 0.9300 . ?
C21 C20 1.388(8) . ?
C9 H9A 0.9600 . ?
C9 H9B 0.9600 . ?
C9 H9C 0.9600 . ?
C24 H24 0.9300 . ?
C24 C25 1.372(8) . ?
C20 H20 0.9300 . ?
C20 C19 1.370(8) . ?
C8 H8A 0.9600 . ?
C8 H8B 0.9600 . ?
C8 H8C 0.9600 . ?
C19 H19 0.9300 . ?
C13 H13 0.9300 . ?
C25 H25 0.9300 . ?
C25 C26 1.370(9) . ?
C28 H28 0.9300 . ?
C28 C27 1.400(8) . ?
C26 H26 0.9300 . ?
C26 C27 1.367(10) . ?
C31 H31A 0.9700 . ?
C31 H31B 0.9700 . ?
C31 C32 1.533(9) . ?
C27 H27 0.9300 . ?
C35 H35A 0.9700 . ?
C35 H35B 0.9700 . ?
C35 C36 1.536(10) . ?
C32 H32A 0.9700 . ?
C32 H32B 0.9700 . ?
C32 C33 1.508(14) . ?
C33 H33A 0.9600 . ?
C33 H33B 0.9600 . ?
C33 H33C 0.9600 . ?
C37 H37A 0.9600 . ?
C37 H37B 0.9600 . ?
C37 H37C 0.9600 . ?
C37 C36 1.451(12) . ?
C36 H36A 0.9700 . ?
C36 H36B 0.9700 . ?
